data_2232853
loop_
_publ_author_name
'Takjoo, Reza'
'Dutkiewicz, Grzegorz'
'Kubicki, Maciej'

_publ_contact_author
;
Maciej Kubicki
Faculty of Chemistry
Adam Mickiewicz University
Grunwaldzka 6
60-780 Pozna\'n
Poland
;
_publ_section_title
;
 [<i>S</i>-Allyl-4-(4-hydroxy-2-oxidobenzylidene-\k<i>O</i>)-1-(2-oxidobenzylidene-\k<i>O</i>)isothiosemicarbazidato-\k^2^<i>N</i>^1^,<i>N</i>^4^](ethanol-\k<i>O</i>)dioxidouranium(VI)
 ethanol monosolvate
;
_journal_coeditor_code LH5378
_journal_issue 12
_journal_name_full 'Acta Crystallographica Section E'
_journal_page_first m1824
_journal_page_last m1825
_journal_paper_doi 10.1107/S1600536811049579
_journal_volume 67
_journal_year 2011
_chemical_formula_iupac '[U (C18 H15 N3 O3 S) O2 (C2 H6 O)], C2 H6 O'
_chemical_formula_moiety 'C20 H21 N3 O6 S U, C2 H6 O'
_chemical_formula_sum 'C22 H27 N3 O7 S U'
_chemical_formula_weight 715.56
_chemical_name_systematic
;
[<i>S</i>-Allyl-4-(4-hydroxy-2-oxidobenzylidene-\k<i>O</i>)-1-(2-
oxidobenzylidene-\k<i>O</i>)isothiosemicarbazidato-
\k^2^<i>N</i>^1^,<i>N</i>^4^](ethanol-\k<i>O</i>)dioxidouranium(VI)
ethanol monosolvate
;
_space_group_IT_number 14
_symmetry_cell_setting monoclinic
_symmetry_space_group_name_Hall '-P 2ybc'
_symmetry_space_group_name_H-M 'P 1 21/c 1'
_atom_sites_solution_hydrogens geom
_atom_sites_solution_primary direct
_atom_sites_solution_secondary difmap
_audit_creation_method SHELXL-97
_cell_angle_alpha 90.00
_cell_angle_beta 109.195(3)
_cell_angle_gamma 90.00
_cell_formula_units_Z 4
_cell_length_a 12.0152(4)
_cell_length_b 17.6609(4)
_cell_length_c 13.1076(3)
_cell_measurement_reflns_used 4645
_cell_measurement_temperature 100.0(10)
_cell_measurement_theta_max 28.2179
_cell_measurement_theta_min 2.8001
_cell_volume 2626.79(13)
_computing_cell_refinement 'CrysAlis PRO (Agilent, 2011)'
_computing_data_collection 'CrysAlis PRO (Agilent, 2011)'
_computing_data_reduction 'CrysAlis PRO (Agilent, 2011)'
_computing_molecular_graphics
;
SHELXTL (Sheldrick, 2008) and Mercury (Macrae <i>et al.</i>,
2008)
;
_computing_publication_material 'SHELXL97 (Sheldrick, 2008)'
_computing_structure_refinement 'SHELXL97 (Sheldrick, 2008)'
_computing_structure_solution 'SIR92 (Altomare <i>et al.</i>, 1993)'
_diffrn_ambient_temperature 100.0(10)
_diffrn_detector_area_resol_mean 16.1544
_diffrn_measured_fraction_theta_full 0.999
_diffrn_measured_fraction_theta_max 0.838
_diffrn_measurement_device_type 'Agilent Xcalibur Eos'
_diffrn_measurement_method \w-scan
_diffrn_radiation_monochromator graphite
_diffrn_radiation_source 'Enhance (Mo) X-ray Source'
_diffrn_radiation_type MoK\a
_diffrn_radiation_wavelength 0.71073
_diffrn_reflns_av_R_equivalents 0.0307
_diffrn_reflns_av_sigmaI/netI 0.0499
_diffrn_reflns_limit_h_max 15
_diffrn_reflns_limit_h_min -15
_diffrn_reflns_limit_k_max 21
_diffrn_reflns_limit_k_min -22
_diffrn_reflns_limit_l_max 16
_diffrn_reflns_limit_l_min -16
_diffrn_reflns_number 11844
_diffrn_reflns_theta_full 25.00
_diffrn_reflns_theta_max 28.28
_diffrn_reflns_theta_min 2.92
_exptl_absorpt_coefficient_mu 6.30
_exptl_absorpt_correction_T_max 1.00000
_exptl_absorpt_correction_T_min 0.42384
_exptl_absorpt_correction_type multi-scan
_exptl_absorpt_process_details '(CrysAlis PRO; Agilent, 2011)'
_exptl_crystal_colour red
_exptl_crystal_density_diffrn 1.809
_exptl_crystal_density_method 'not measured'
_exptl_crystal_description block
_exptl_crystal_F_000 1376
_exptl_crystal_size_max 0.2
_exptl_crystal_size_mid 0.12
_exptl_crystal_size_min 0.1
_refine_diff_density_max 2.475
_refine_diff_density_min -1.178
_refine_ls_extinction_method none
_refine_ls_goodness_of_fit_ref 1.014
_refine_ls_hydrogen_treatment constr
_refine_ls_matrix_type full
_refine_ls_number_parameters 309
_refine_ls_number_reflns 5467
_refine_ls_number_restraints 1
_refine_ls_restrained_S_all 1.014
_refine_ls_R_factor_all 0.0634
_refine_ls_R_factor_gt 0.0412
_refine_ls_shift/su_max 0.001
_refine_ls_shift/su_mean 0.000
_refine_ls_structure_factor_coef Fsqd
_refine_ls_weighting_details 'calc w=1/[\s^2^(Fo^2^)+(0.0700P)^2^+2.0206P] where P=(Fo^2^+2Fc^2^)/3'
_refine_ls_weighting_scheme calc
_refine_ls_wR_factor_gt 0.1049
_refine_ls_wR_factor_ref 0.1202
_reflns_number_gt 4148
_reflns_number_total 5467
_reflns_threshold_expression I>2\s(I)
_cod_data_source_file lh5378.cif
_cod_data_source_block global
_cod_original_cell_volume 2626.79(12)
_cod_original_sg_symbol_H-M 'P 21/c'
_cod_database_code 2232853

loop_
_symmetry_equiv_pos_as_xyz
'x, y, z'
'-x, y+1/2, -z+1/2'
'-x, -y, -z'
'x, -y-1/2, z-1/2'

loop_
_atom_site_type_symbol
_atom_site_label
_atom_site_fract_x
_atom_site_fract_y
_atom_site_fract_z
_atom_site_U_iso_or_equiv
_atom_site_adp_type
_atom_site_calc_flag
_atom_site_refinement_flags
_atom_site_occupancy
_atom_site_symmetry_multiplicity
U U1 0.85612(2) 0.123346(13) -0.019954(19) 0.02921(11) Uani d . 1 1
O O2 0.7621(4) 0.1424(3) -0.1531(4) 0.0344(11) Uani d . 1 1
O O3 0.9470(4) 0.1011(3) 0.1138(4) 0.0347(11) Uani d . 1 1
O O4 0.8352(4) -0.0092(2) -0.0602(4) 0.0310(10) Uani d . 1 1
H H4 0.8855 -0.0413 -0.0219 0.037 Uiso d R 1 1
C C5 0.7523(9) -0.0468(5) -0.1482(8) 0.084(4) Uani d D 1 1
H H5A 0.7917 -0.0624 -0.2003 0.101 Uiso calc R 1 1
H H5B 0.6887 -0.0108 -0.1856 0.101 Uiso calc R 1 1
C C6 0.6985(12) -0.1151(6) -0.1151(12) 0.122(7) Uani d D 1 1
H H6A 0.7606 -0.1518 -0.0801 0.183 Uiso calc R 1 1
H H6B 0.6417 -0.1383 -0.1790 0.183 Uiso calc R 1 1
H H6C 0.6581 -0.1000 -0.0644 0.183 Uiso calc R 1 1
C C7 1.0608(6) 0.1338(4) -0.1445(6) 0.0354(17) Uani d . 1 1
O O8 1.0218(5) 0.1062(3) -0.0663(4) 0.0356(11) Uani d . 1 1
C C9 1.1165(6) 0.0868(4) -0.1974(6) 0.0384(17) Uani d . 1 1
H H9 1.1250 0.0344 -0.1804 0.046 Uiso calc R 1 1
C C10 1.1594(7) 0.1156(4) -0.2739(7) 0.0441(19) Uani d . 1 1
H H10 1.1980 0.0828 -0.3090 0.053 Uiso calc R 1 1
C C11 1.1473(7) 0.1928(5) -0.3016(6) 0.048(2) Uani d . 1 1
H H11 1.1760 0.2120 -0.3560 0.057 Uiso calc R 1 1
C C12 1.0942(7) 0.2394(4) -0.2495(6) 0.0431(19) Uani d . 1 1
H H12 1.0883 0.2918 -0.2666 0.052 Uiso calc R 1 1
C C13 1.0469(6) 0.2121(4) -0.1696(6) 0.0379(17) Uani d . 1 1
C C14 0.9981(6) 0.2648(4) -0.1165(6) 0.0397(18) Uani d . 1 1
H H14 1.0081 0.3165 -0.1315 0.048 Uiso calc R 1 1
N N15 0.9399(5) 0.2520(3) -0.0483(5) 0.0397(15) Uani d . 1 1
N N16 0.9061(6) 0.3185(4) -0.0119(6) 0.0482(17) Uani d . 1 1
C C17 0.8425(7) 0.3098(4) 0.0480(6) 0.0363(17) Uani d . 1 1
S S18 0.7961(2) 0.39101(11) 0.09995(18) 0.0496(5) Uani d . 1 1
C C19 0.8632(9) 0.4648(4) 0.0437(8) 0.059(2) Uani d . 1 1
H H19A 0.9477 0.4536 0.0582 0.070 Uiso calc R 1 1
H H19B 0.8241 0.4678 -0.0355 0.070 Uiso calc R 1 1
C C20 0.8496(9) 0.5379(5) 0.0953(8) 0.057(2) Uani d . 1 1
H H20 0.9020 0.5486 0.1658 0.068 Uiso calc R 1 1
C C21 0.7689(9) 0.5878(5) 0.0483(8) 0.065(3) Uani d . 1 1
H H21A 0.7155 0.5784 -0.0222 0.078 Uiso calc R 1 1
H H21B 0.7637 0.6336 0.0844 0.078 Uiso calc R 1 1
N N22 0.8004(5) 0.2383(3) 0.0693(5) 0.0353(14) Uani d . 1 1
C C23 0.7552(6) 0.2332(4) 0.1475(6) 0.0395(18) Uani d . 1 1
H H23 0.7568 0.2779 0.1883 0.047 Uiso calc R 1 1
C C24 0.7047(7) 0.1687(5) 0.1774(6) 0.0411(18) Uani d . 1 1
C C25 0.6751(6) 0.1012(4) 0.1140(6) 0.0337(16) Uani d . 1 1
O O26 0.6906(4) 0.0979(3) 0.0188(4) 0.0325(11) Uani d . 1 1
C C27 0.6239(7) 0.0409(4) 0.1483(6) 0.0379(17) Uani d . 1 1
H H27 0.6041 -0.0036 0.1056 0.046 Uiso calc R 1 1
C C28 0.6012(7) 0.0454(4) 0.2465(6) 0.0431(19) Uani d . 1 1
O O29 0.5576(5) -0.0114(4) 0.2859(5) 0.0623(17) Uani d . 1 1
H H29 0.5365 -0.0487 0.2416 0.075 Uiso d R 1 1
C C30 0.6283(8) 0.1125(5) 0.3084(7) 0.054(2) Uani d . 1 1
H H30 0.6127 0.1160 0.3747 0.065 Uiso calc R 1 1
C C31 0.6763(7) 0.1708(5) 0.2730(6) 0.0443(19) Uani d . 1 1
H H31 0.6919 0.2160 0.3146 0.053 Uiso calc R 1 1
O O1S 0.5141(6) -0.1238(3) 0.1448(6) 0.0641(18) Uani d . 1 1
H H1S1 0.4504 -0.1215 0.0902 0.077 Uiso d R 1 1
C C2S 0.5324(11) -0.1992(7) 0.1650(15) 0.131(7) Uani d . 1 1
H H2S1 0.4597 -0.2228 0.1700 0.157 Uiso calc R 1 1
H H2S2 0.5958 -0.2066 0.2351 0.157 Uiso calc R 1 1
C C3S 0.5674(15) -0.2376(10) 0.0748(16) 0.187(10) Uani d . 1 1
H H3S1 0.6259 -0.2064 0.0570 0.280 Uiso calc R 1 1
H H3S2 0.4975 -0.2434 0.0106 0.280 Uiso calc R 1 1
H H3S3 0.6011 -0.2876 0.0994 0.280 Uiso calc R 1 1

loop_
_atom_site_aniso_label
_atom_site_aniso_U_11
_atom_site_aniso_U_22
_atom_site_aniso_U_33
_atom_site_aniso_U_12
_atom_site_aniso_U_13
_atom_site_aniso_U_23
U1 0.03164(17) 0.02203(15) 0.03026(15) 0.00084(11) 0.00514(11) 0.00180(10)
O2 0.037(3) 0.027(2) 0.037(3) 0.002(2) 0.010(2) 0.004(2)
O3 0.037(3) 0.027(2) 0.038(3) 0.001(2) 0.010(2) 0.002(2)
O4 0.030(3) 0.026(2) 0.030(2) 0.002(2) 0.001(2) -0.001(2)
C5 0.084(8) 0.055(6) 0.074(7) -0.001(6) -0.026(6) -0.012(5)
C6 0.081(10) 0.057(7) 0.168(16) -0.022(6) -0.042(10) -0.001(7)
C7 0.026(4) 0.037(4) 0.034(4) -0.006(3) -0.003(3) 0.011(3)
O8 0.033(3) 0.030(2) 0.043(3) -0.002(2) 0.011(2) 0.008(2)
C9 0.036(4) 0.034(4) 0.043(4) 0.006(3) 0.010(4) 0.002(3)
C10 0.036(4) 0.046(5) 0.047(5) -0.004(4) 0.009(4) 0.010(4)
C11 0.041(5) 0.057(5) 0.048(5) 0.003(4) 0.019(4) 0.019(4)
C12 0.036(4) 0.040(4) 0.044(4) -0.002(4) 0.001(4) 0.019(4)
C13 0.035(4) 0.033(4) 0.042(4) 0.000(3) 0.008(4) 0.008(3)
C14 0.031(4) 0.039(4) 0.043(4) -0.005(3) 0.004(3) 0.012(3)
N15 0.041(4) 0.022(3) 0.046(4) 0.002(3) 0.001(3) -0.003(3)
N16 0.050(4) 0.030(3) 0.057(4) -0.001(3) 0.006(4) 0.002(3)
C17 0.048(5) 0.018(3) 0.035(4) -0.004(3) 0.003(4) 0.001(3)
S18 0.0659(15) 0.0357(10) 0.0487(12) 0.0003(10) 0.0211(11) -0.0008(9)
C19 0.079(7) 0.030(4) 0.067(6) -0.003(4) 0.025(5) -0.002(4)
C20 0.067(6) 0.038(5) 0.064(6) -0.007(4) 0.020(5) -0.004(4)
C21 0.088(8) 0.030(4) 0.067(6) 0.000(5) 0.013(6) 0.002(4)
N22 0.042(4) 0.026(3) 0.033(3) 0.001(3) 0.006(3) -0.002(3)
C23 0.038(4) 0.036(4) 0.037(4) 0.008(3) 0.002(3) -0.004(3)
C24 0.044(5) 0.049(5) 0.028(4) 0.008(4) 0.008(3) -0.006(3)
C25 0.032(4) 0.036(4) 0.032(4) 0.011(3) 0.008(3) 0.007(3)
O26 0.034(3) 0.029(2) 0.034(3) 0.002(2) 0.010(2) -0.002(2)
C27 0.035(4) 0.038(4) 0.040(4) 0.005(3) 0.012(3) 0.002(3)
C28 0.044(5) 0.040(4) 0.042(4) -0.009(4) 0.010(4) 0.010(4)
O29 0.061(4) 0.073(4) 0.048(3) -0.019(3) 0.012(3) 0.003(3)
C30 0.052(5) 0.077(7) 0.032(4) -0.012(5) 0.013(4) -0.013(4)
C31 0.053(5) 0.045(5) 0.036(4) -0.002(4) 0.017(4) -0.011(4)
O1S 0.043(4) 0.066(4) 0.067(4) -0.005(3) -0.004(3) 0.005(3)
C2S 0.058(8) 0.067(8) 0.25(2) -0.008(7) 0.020(10) 0.049(11)
C3S 0.118(14) 0.139(15) 0.23(2) 0.061(12) -0.046(14) -0.079(15)

loop_
_atom_type_symbol
_atom_type_description
_atom_type_scat_dispersion_real
_atom_type_scat_dispersion_imag
_atom_type_scat_source
C C 0.0033 0.0016 'International Tables Vol C Tables 4.2.6.8 and 6.1.1.4'
H H 0.0000 0.0000 'International Tables Vol C Tables 4.2.6.8 and 6.1.1.4'
N N 0.0061 0.0033 'International Tables Vol C Tables 4.2.6.8 and 6.1.1.4'
O O 0.0106 0.0060 'International Tables Vol C Tables 4.2.6.8 and 6.1.1.4'
S S 0.1246 0.1234 'International Tables Vol C Tables 4.2.6.8 and 6.1.1.4'
U U -9.6767 9.6646 'International Tables Vol C Tables 4.2.6.8 and 6.1.1.4'

loop_
_geom_angle_atom_site_label_1
_geom_angle_atom_site_label_2
_geom_angle_atom_site_label_3
_geom_angle
O2 U1 O3 177.8(2)
O2 U1 O26 86.3(2)
O3 U1 O26 92.0(2)
O2 U1 O8 95.3(2)
O3 U1 O8 85.8(2)
O26 U1 O8 160.74(18)
O2 U1 O4 88.96(18)
O3 U1 O4 89.27(19)
O26 U1 O4 79.50(16)
O8 U1 O4 81.34(16)
O2 U1 N22 97.1(2)
O3 U1 N22 83.8(2)
O26 U1 N22 70.73(18)
O8 U1 N22 127.82(19)
O4 U1 N22 149.10(18)
O2 U1 N15 80.9(2)
O3 U1 N15 101.3(2)
O26 U1 N15 128.91(19)
O8 U1 N15 70.15(18)
O4 U1 N15 148.54(18)
N22 U1 N15 62.2(2)
C5 O4 U1 129.2(5)
C5 O4 H4 109.7
U1 O4 H4 120.9
O4 C5 C6 113.3(8)
O4 C5 H5A 108.9
C6 C5 H5A 108.9
O4 C5 H5B 108.9
C6 C5 H5B 108.9
H5A C5 H5B 107.7
C5 C6 H6A 109.5
C5 C6 H6B 109.5
H6A C6 H6B 109.5
C5 C6 H6C 109.5
H6A C6 H6C 109.5
H6B C6 H6C 109.5
O8 C7 C9 120.6(6)
O8 C7 C13 118.9(7)
C9 C7 C13 120.5(7)
C7 O8 U1 134.8(4)
C10 C9 C7 120.3(7)
C10 C9 H9 119.8
C7 C9 H9 119.8
C9 C10 C11 121.2(8)
C9 C10 H10 119.4
C11 C10 H10 119.4
C12 C11 C10 119.0(7)
C12 C11 H11 120.5
C10 C11 H11 120.5
C11 C12 C13 122.1(7)
C11 C12 H12 119.0
C13 C12 H12 119.0
C14 C13 C7 124.7(7)
C14 C13 C12 118.2(7)
C7 C13 C12 116.9(7)
N15 C14 C13 128.6(7)
N15 C14 H14 115.7
C13 C14 H14 115.7
C14 N15 N16 111.7(6)
C14 N15 U1 124.7(5)
N16 N15 U1 122.1(5)
C17 N16 N15 114.5(6)
N16 C17 N22 123.6(7)
N16 C17 S18 118.2(5)
N22 C17 S18 118.1(6)
C17 S18 C19 100.9(4)
C20 C19 S18 107.9(6)
C20 C19 H19A 110.1
S18 C19 H19A 110.1
C20 C19 H19B 110.1
S18 C19 H19B 110.1
H19A C19 H19B 108.4
C21 C20 C19 123.0(9)
C21 C20 H20 118.5
C19 C20 H20 118.5
C20 C21 H21A 120.0
C20 C21 H21B 120.0
H21A C21 H21B 120.0
C23 N22 C17 118.7(6)
C23 N22 U1 123.0(5)
C17 N22 U1 117.0(5)
N22 C23 C24 127.0(7)
N22 C23 H23 116.5
C24 C23 H23 116.5
C31 C24 C23 118.7(7)
C31 C24 C25 117.0(7)
C23 C24 C25 124.2(7)
O26 C25 C27 119.4(7)
O26 C25 C24 120.0(7)
C27 C25 C24 120.5(7)
C25 O26 U1 127.8(4)
C25 C27 C28 119.9(7)
C25 C27 H27 120.0
C28 C27 H27 120.0
O29 C28 C27 122.7(7)
O29 C28 C30 117.5(7)
C27 C28 C30 119.8(7)
C28 O29 H29 112.8
C31 C30 C28 119.4(7)
C31 C30 H30 120.3
C28 C30 H30 120.3
C30 C31 C24 123.2(7)
C30 C31 H31 118.4
C24 C31 H31 118.4
C2S O1S H1S1 104.6
O1S C2S C3S 110.5(14)
O1S C2S H2S1 109.6
C3S C2S H2S1 109.6
O1S C2S H2S2 109.6
C3S C2S H2S2 109.6
H2S1 C2S H2S2 108.1
C2S C3S H3S1 109.5
C2S C3S H3S2 109.5
H3S1 C3S H3S2 109.5
C2S C3S H3S3 109.5
H3S1 C3S H3S3 109.5
H3S2 C3S H3S3 109.5

loop_
_geom_bond_atom_site_label_1
_geom_bond_atom_site_label_2
_geom_bond_distance
U1 O2 1.772(5)
U1 O3 1.778(5)
U1 O26 2.254(5)
U1 O8 2.285(5)
U1 O4 2.394(4)
U1 N22 2.540(6)
U1 N15 2.562(6)
O4 C5 1.417(10)
O4 H4 0.8600
C5 C6 1.4995(10)
C5 H5A 0.9900
C5 H5B 0.9900
C6 H6A 0.9800
C6 H6B 0.9800
C6 H6C 0.9800
C7 O8 1.351(9)
C7 C9 1.386(10)
C7 C13 1.419(9)
C9 C10 1.367(10)
C9 H9 0.9500
C10 C11 1.406(10)
C10 H10 0.9500
C11 C12 1.356(11)
C11 H11 0.9500
C12 C13 1.429(10)
C12 H12 0.9500
C13 C14 1.400(10)
C14 N15 1.322(9)
C14 H14 0.9500
N15 N16 1.378(8)
N16 C17 1.273(10)
C17 N22 1.422(9)
C17 S18 1.756(7)
S18 C19 1.812(9)
C19 C20 1.492(11)
C19 H19A 0.9900
C19 H19B 0.9900
C20 C21 1.306(12)
C20 H20 0.9500
C21 H21A 0.9500
C21 H21B 0.9500
N22 C23 1.310(9)
C23 C24 1.406(11)
C23 H23 0.9500
C24 C31 1.404(10)
C24 C25 1.429(10)
C25 O26 1.323(8)
C25 C27 1.376(10)
C27 C28 1.403(10)
C27 H27 0.9500
C28 O29 1.314(9)
C28 C30 1.411(11)
O29 H29 0.8600
C30 C31 1.337(11)
C30 H30 0.9500
C31 H31 0.9500
O1S C2S 1.362(12)
O1S H1S1 0.8601
C2S C3S 1.54(2)
C2S H2S1 0.9900
C2S H2S2 0.9900
C3S H3S1 0.9800
C3S H3S2 0.9800
C3S H3S3 0.9800

loop_
_geom_hbond_atom_site_label_D
_geom_hbond_atom_site_label_H
_geom_hbond_atom_site_label_A
_geom_hbond_site_symmetry_A
_geom_hbond_distance_DH
_geom_hbond_distance_HA
_geom_hbond_distance_DA
_geom_hbond_angle_DHA
O4 H4 O8 3_755 0.86 1.75 2.601(7) 173.3
O29 H29 O1S . 0.86 1.79 2.646(9) 170.8
O1S H1S1 O26 3_655 0.86 1.87 2.718(8) 169.1
C23 H23 O2 4_566 0.95 2.49 3.395(9) 158.2
C27 H27 O1S . 0.95 2.51 3.189(10) 128.4

loop_
_geom_torsion_atom_site_label_1
_geom_torsion_atom_site_label_2
_geom_torsion_atom_site_label_3
_geom_torsion_atom_site_label_4
_geom_torsion
O2 U1 O4 C5 -14.1(7)
O3 U1 O4 C5 164.5(7)
O26 U1 O4 C5 72.3(7)
O8 U1 O4 C5 -109.6(7)
N22 U1 O4 C5 87.9(8)
N15 U1 O4 C5 -84.7(8)
U1 O4 C5 C6 -134.3(8)
C9 C7 O8 U1 -138.9(6)
C13 C7 O8 U1 42.9(10)
O2 U1 O8 C7 29.9(6)
O3 U1 O8 C7 -152.1(6)
O26 U1 O8 C7 123.9(7)
O4 U1 O8 C7 118.0(6)
N22 U1 O8 C7 -73.3(7)
N15 U1 O8 C7 -48.5(6)
O8 C7 C9 C10 -177.8(7)
C13 C7 C9 C10 0.4(11)
C7 C9 C10 C11 -0.6(12)
C9 C10 C11 C12 1.4(12)
C10 C11 C12 C13 -2.0(12)
O8 C7 C13 C14 2.1(11)
C9 C7 C13 C14 -176.2(7)
O8 C7 C13 C12 177.2(6)
C9 C7 C13 C12 -1.0(11)
C11 C12 C13 C14 177.3(7)
C11 C12 C13 C7 1.8(11)
C7 C13 C14 N15 -12.0(13)
C12 C13 C14 N15 172.9(7)
C13 C14 N15 N16 179.5(7)
C13 C14 N15 U1 -14.2(11)
O2 U1 N15 C14 -68.2(6)
O3 U1 N15 C14 112.1(6)
O26 U1 N15 C14 -146.0(5)
O8 U1 N15 C14 30.8(5)
O4 U1 N15 C14 4.5(8)
N22 U1 N15 C14 -171.2(6)
O2 U1 N15 N16 96.7(5)
O3 U1 N15 N16 -83.0(5)
O26 U1 N15 N16 19.0(6)
O8 U1 N15 N16 -164.3(6)
O4 U1 N15 N16 169.5(4)
N22 U1 N15 N16 -6.3(5)
C14 N15 N16 C17 175.2(7)
U1 N15 N16 C17 8.5(8)
N15 N16 C17 N22 -5.1(10)
N15 N16 C17 S18 179.3(5)
N16 C17 S18 C19 -0.2(7)
N22 C17 S18 C19 -176.1(6)
C17 S18 C19 C20 -170.4(7)
S18 C19 C20 C21 -100.9(10)
N16 C17 N22 C23 167.0(7)
S18 C17 N22 C23 -17.3(9)
N16 C17 N22 U1 -0.5(9)
S18 C17 N22 U1 175.2(3)
O2 U1 N22 C23 120.5(6)
O3 U1 N22 C23 -57.4(6)
O26 U1 N22 C23 36.9(5)
O8 U1 N22 C23 -137.2(5)
O4 U1 N22 C23 20.7(8)
N15 U1 N22 C23 -163.7(6)
O2 U1 N22 C17 -72.5(5)
O3 U1 N22 C17 109.6(5)
O26 U1 N22 C17 -156.1(5)
O8 U1 N22 C17 29.8(6)
O4 U1 N22 C17 -172.4(4)
N15 U1 N22 C17 3.3(5)
C17 N22 C23 C24 177.0(7)
U1 N22 C23 C24 -16.3(10)
N22 C23 C24 C31 170.9(7)
N22 C23 C24 C25 -12.0(12)
C31 C24 C25 O26 174.5(7)
C23 C24 C25 O26 -2.7(11)
C31 C24 C25 C27 -1.7(11)
C23 C24 C25 C27 -178.9(7)
C27 C25 O26 U1 -130.7(6)
C24 C25 O26 U1 53.1(8)
O2 U1 O26 C25 -155.6(6)
O3 U1 O26 C25 25.9(6)
O8 U1 O26 C25 108.9(7)
O4 U1 O26 C25 114.8(5)
N22 U1 O26 C25 -56.8(5)
N15 U1 O26 C25 -80.4(6)
O26 C25 C27 C28 -176.5(7)
C24 C25 C27 C28 -0.3(11)
C25 C27 C28 O29 -176.7(7)
C25 C27 C28 C30 1.5(12)
O29 C28 C30 C31 177.9(8)
C27 C28 C30 C31 -0.4(13)
C28 C30 C31 C24 -1.8(14)
C23 C24 C31 C30 -179.8(8)
C25 C24 C31 C30 2.9(12)
